data_7057204
loop_
_publ_author_name
'Hlinov\'a, Veronika'
'Jaro\<s, Adam'
'David, Tom\'a\<s'
'C\'isa\<rov\'a, Ivana'
'Kotek, Jan'
'Kub\'i\<cek, Vojt\<ech'
'Hermann, Petr'

_publ_section_title
;
 Complexes of phosphonate and phosphinate derivatives of dipicolylamine
;
_journal_issue 10
_journal_name_full 'New Journal of Chemistry'
_journal_page_first 7713
_journal_paper_doi 10.1039/C8NJ00100F
_journal_volume 42
_journal_year 2018
_chemical_formula_moiety 'C30 H34 N8 Ni2 O4 P2 S2, C3 H8 O'
_chemical_formula_sum 'C33 H42 N8 Ni2 O5 P2 S2'
_chemical_formula_weight 814.13
_space_group_crystal_system monoclinic
_space_group_IT_number 14
_space_group_name_Hall '-P 2ybc'
_space_group_name_H-M_alt 'P 1 21/c 1'
_symmetry_space_group_name_Hall '-P 2ybc'
_symmetry_space_group_name_H-M 'P 1 21/c 1'
_atom_sites_solution_hydrogens geom
_audit_creation_method SHELXL-2014/7
_audit_update_record
;
2018-01-07 deposited with the CCDC.
2018-03-26 downloaded from the CCDC.
;
_cell_angle_alpha 90
_cell_angle_beta 102.2710(10)
_cell_angle_gamma 90
_cell_formula_units_Z 2
_cell_length_a 12.4639(4)
_cell_length_b 10.6323(4)
_cell_length_c 15.2654(5)
_cell_measurement_reflns_used 9188
_cell_measurement_temperature 150(2)
_cell_measurement_theta_max 25.9437
_cell_measurement_theta_min 2.3523
_cell_volume 1976.75(12)
_computing_cell_refinement 'SAINT V8.37A (Bruker AXS Inc., 2015)'
_computing_data_collection 'Bruker Instrument Service v2016.1.0.1'
_computing_data_reduction 'SAINT V8.37A (Bruker AXS Inc., 2015)'
_computing_structure_refinement 'SHELXL-2014/7 (Sheldrick, 2014)'
_computing_structure_solution 'XT, VERSION 2014/5'
_diffrn_ambient_temperature 150(2)
_diffrn_measured_fraction_theta_full 0.998
_diffrn_measured_fraction_theta_max 0.998
_diffrn_measurement_device_type 'Bruker D8 VENTURE Kappa Duo PHOTON 100 CMOS'
_diffrn_measurement_method '\f and \w scans'
_diffrn_radiation_monochromator 'Quazar Mo multilayer optic'
_diffrn_radiation_type MoK\a
_diffrn_radiation_wavelength 0.71073
_diffrn_reflns_av_R_equivalents 0.0315
_diffrn_reflns_av_unetI/netI 0.0223
_diffrn_reflns_Laue_measured_fraction_full 0.998
_diffrn_reflns_Laue_measured_fraction_max 0.998
_diffrn_reflns_limit_h_max 15
_diffrn_reflns_limit_h_min -15
_diffrn_reflns_limit_k_max 13
_diffrn_reflns_limit_k_min -13
_diffrn_reflns_limit_l_max 16
_diffrn_reflns_limit_l_min -18
_diffrn_reflns_number 20019
_diffrn_reflns_point_group_measured_fraction_full 0.998
_diffrn_reflns_point_group_measured_fraction_max 0.998
_diffrn_reflns_theta_full 25.242
_diffrn_reflns_theta_max 26.012
_diffrn_reflns_theta_min 2.352
_diffrn_source 'I\mS micro-focus sealed tube'
_exptl_absorpt_coefficient_mu 1.181
_exptl_absorpt_correction_T_max 0.96
_exptl_absorpt_correction_T_min 0.88
_exptl_absorpt_correction_type multi-scan
_exptl_absorpt_process_details
;
SADABS-2016/2 - Bruker AXS area detector scaling and absorption correction
;
_exptl_crystal_colour 'light blue'
_exptl_crystal_density_diffrn 1.368
_exptl_crystal_description plate
_exptl_crystal_F_000 840
_exptl_crystal_size_max 0.194
_exptl_crystal_size_mid 0.104
_exptl_crystal_size_min 0.035
_refine_diff_density_max 0.622
_refine_diff_density_min -0.439
_refine_diff_density_rms 0.055
_refine_ls_extinction_method none
_refine_ls_goodness_of_fit_ref 1.046
_refine_ls_hydrogen_treatment constr
_refine_ls_matrix_type full
_refine_ls_number_parameters 225
_refine_ls_number_reflns 3880
_refine_ls_number_restraints 0
_refine_ls_restrained_S_all 1.046
_refine_ls_R_factor_all 0.0343
_refine_ls_R_factor_gt 0.0278
_refine_ls_shift/su_max 0.002
_refine_ls_shift/su_mean 0.000
_refine_ls_structure_factor_coef Fsqd
_refine_ls_weighting_details 'w=1/[\s^2^(Fo^2^)+(0.0315P)^2^+1.3426P] where P=(Fo^2^+2Fc^2^)/3'
_refine_ls_weighting_scheme calc
_refine_ls_wR_factor_gt 0.0661
_refine_ls_wR_factor_ref 0.0683
_reflns_Friedel_coverage 0.000
_reflns_number_gt 3374
_reflns_number_total 3880
_reflns_threshold_expression 'I > 2\s(I)'
_cod_data_source_file c8nj00100f2.cif
_cod_data_source_block vh087_sqd
_cod_depositor_comments 'Adding full bibliography for 7057202--7057211.cif.'
_cod_database_code 7057204
_shelx_shelxl_version_number 2014/7
_shelx_space_group_comment
;
The symmetry employed for this shelxl refinement is uniquely defined
by the following loop, which should always be used as a source of
symmetry information in preference to the above space-group names.
They are only intended as comments.
;
_shelx_estimated_absorpt_t_min 0.803
_shelx_estimated_absorpt_t_max 0.960
_platon_squeeze_void_probe_radius 1.20

loop_
_space_group_symop_operation_xyz
'x, y, z'
'-x, y+1/2, -z+1/2'
'-x, -y, -z'
'x, -y-1/2, z-1/2'

loop_
_atom_site_label
_atom_site_type_symbol
_atom_site_fract_x
_atom_site_fract_y
_atom_site_fract_z
_atom_site_U_iso_or_equiv
_atom_site_adp_type
_atom_site_occupancy
_atom_site_site_symmetry_order
_atom_site_calc_flag
_atom_site_refinement_flags_posn
_atom_site_refinement_flags_adp
_atom_site_refinement_flags_occupancy
_atom_site_disorder_assembly
_atom_site_disorder_group
Ni1 Ni 0.14421(2) 0.41407(2) 0.63310(2) 0.01496(8) Uani 1 1 d . . . . .
N1T N 0.17079(14) 0.22609(15) 0.63446(10) 0.0231(4) Uani 1 1 d . . . . .
C2T C 0.1928(5) 0.1258(6) 0.6614(4) 0.0222(10) Uani 0.738(2) 1 d . . P A 1
S3T S 0.22112(14) -0.01794(9) 0.69618(8) 0.0563(4) Uani 0.738(2) 1 d . . P A 1
C2U C 0.2142(18) 0.130(2) 0.6463(13) 0.0222(10) Uani 0.262(2) 1 d . . P A 2
S3U S 0.2783(4) -0.0045(3) 0.6716(2) 0.0563(4) Uani 0.262(2) 1 d . . P A 2
N1 N 0.13957(13) 0.61363(14) 0.65109(10) 0.0180(3) Uani 1 1 d . . . . .
C2 C 0.09566(16) 0.67627(17) 0.56353(12) 0.0203(4) Uani 1 1 d . . . . .
H21 H 0.1313 0.7594 0.5632 0.024 Uiso 1 1 calc R U . . .
H22 H 0.0159 0.6905 0.5573 0.024 Uiso 1 1 calc R U . . .
P3 P 0.11821(4) 0.58441(4) 0.46702(3) 0.01706(11) Uani 1 1 d . . . . .
O31 O 0.13503(11) 0.44933(12) 0.49835(8) 0.0198(3) Uani 1 1 d . . . . .
O32 O 0.02443(10) 0.61175(12) 0.38928(8) 0.0195(3) Uani 1 1 d . . . . .
C4 C 0.24126(17) 0.6405(2) 0.43619(14) 0.0287(5) Uani 1 1 d . . . . .
H41 H 0.2496 0.5996 0.3805 0.034 Uiso 1 1 calc R U . . .
H42 H 0.3049 0.6207 0.4840 0.034 Uiso 1 1 calc R U . . .
H43 H 0.2363 0.7318 0.4272 0.034 Uiso 1 1 calc R U . . .
C10 C 0.06709(17) 0.63071(18) 0.71561(12) 0.0219(4) Uani 1 1 d . . . . .
H101 H -0.0105 0.6186 0.6848 0.026 Uiso 1 1 calc R U . . .
H102 H 0.0753 0.7170 0.7404 0.026 Uiso 1 1 calc R U . . .
C11 C 0.09810(16) 0.53603(17) 0.79035(12) 0.0188(4) Uani 1 1 d . . . . .
N12 N 0.14038(13) 0.42686(14) 0.76831(10) 0.0177(3) Uani 1 1 d . . . . .
C13 C 0.16839(15) 0.33802(18) 0.83169(12) 0.0198(4) Uani 1 1 d . . . . .
H131 H 0.1982 0.2611 0.8161 0.024 Uiso 1 1 calc R U . . .
C14 C 0.15554(16) 0.35418(19) 0.91826(13) 0.0229(4) Uani 1 1 d . . . . .
H141 H 0.1763 0.2898 0.9617 0.027 Uiso 1 1 calc R U . . .
C15 C 0.11161(17) 0.4665(2) 0.94068(13) 0.0265(4) Uani 1 1 d . . . . .
H151 H 0.1017 0.4799 1.0000 0.032 Uiso 1 1 calc R U . . .
C16 C 0.08232(17) 0.55870(19) 0.87628(13) 0.0244(4) Uani 1 1 d . . . . .
H161 H 0.0520 0.6361 0.8905 0.029 Uiso 1 1 calc R U . . .
C20 C 0.25309(17) 0.65508(18) 0.69205(14) 0.0260(4) Uani 1 1 d . . . . .
H201 H 0.2624 0.6553 0.7581 0.031 Uiso 1 1 calc R U . . .
H202 H 0.2633 0.7424 0.6728 0.031 Uiso 1 1 calc R U . . .
C21 C 0.33968(17) 0.5733(2) 0.66724(14) 0.0278(5) Uani 1 1 d . . . . .
N22 N 0.31264(13) 0.45250(16) 0.65031(11) 0.0238(4) Uani 1 1 d . . . . .
C23 C 0.38837(18) 0.3741(2) 0.63021(17) 0.0388(6) Uani 1 1 d . . . . .
H231 H 0.3693 0.2885 0.6178 0.047 Uiso 1 1 calc R U . . .
C24 C 0.4925(2) 0.4134(3) 0.6270(2) 0.0597(8) Uani 1 1 d . . . . .
H241 H 0.5447 0.3554 0.6135 0.072 Uiso 1 1 calc R U . . .
C25 C 0.5203(2) 0.5378(3) 0.6435(2) 0.0632(9) Uani 1 1 d . . . . .
H251 H 0.5915 0.5670 0.6408 0.076 Uiso 1 1 calc R U . . .
C26 C 0.4433(2) 0.6190(3) 0.66391(19) 0.0461(7) Uani 1 1 d . . . . .
H261 H 0.4607 0.7052 0.6756 0.055 Uiso 1 1 calc R U . . .

loop_
_atom_site_aniso_label
_atom_site_aniso_U_11
_atom_site_aniso_U_22
_atom_site_aniso_U_33
_atom_site_aniso_U_23
_atom_site_aniso_U_13
_atom_site_aniso_U_12
Ni1 0.01852(13) 0.01269(12) 0.01365(12) 0.00097(9) 0.00336(9) 0.00131(9)
N1T 0.0324(10) 0.0179(9) 0.0197(8) -0.0011(7) 0.0073(7) 0.0014(7)
C2T 0.036(3) 0.0209(12) 0.010(2) -0.0019(16) 0.0053(13) 0.0007(18)
S3T 0.0982(11) 0.0187(4) 0.0403(6) 0.0064(4) -0.0114(6) 0.0124(5)
C2U 0.036(3) 0.0209(12) 0.010(2) -0.0019(16) 0.0053(13) 0.0007(18)
S3U 0.0982(11) 0.0187(4) 0.0403(6) 0.0064(4) -0.0114(6) 0.0124(5)
N1 0.0220(8) 0.0147(7) 0.0157(8) 0.0012(6) 0.0002(6) 0.0004(6)
C2 0.0278(11) 0.0133(9) 0.0185(9) 0.0032(7) 0.0018(8) 0.0015(8)
P3 0.0178(2) 0.0175(2) 0.0164(2) 0.00297(18) 0.00466(18) -0.00094(19)
O31 0.0255(7) 0.0171(6) 0.0178(6) 0.0011(5) 0.0070(6) 0.0019(5)
O32 0.0189(7) 0.0230(7) 0.0164(6) 0.0029(5) 0.0037(5) -0.0013(5)
C4 0.0215(10) 0.0372(12) 0.0280(11) 0.0111(9) 0.0070(9) -0.0014(9)
C10 0.0295(11) 0.0178(9) 0.0174(9) -0.0016(7) 0.0029(8) 0.0070(8)
C11 0.0216(10) 0.0171(9) 0.0165(9) -0.0018(7) 0.0012(7) 0.0004(7)
N12 0.0198(8) 0.0160(8) 0.0161(7) -0.0002(6) 0.0012(6) 0.0007(6)
C13 0.0221(10) 0.0181(9) 0.0184(9) 0.0014(7) 0.0027(8) 0.0001(8)
C14 0.0262(10) 0.0251(10) 0.0167(9) 0.0055(8) 0.0030(8) -0.0014(8)
C15 0.0299(11) 0.0334(11) 0.0171(10) -0.0028(8) 0.0075(8) -0.0015(9)
C16 0.0290(11) 0.0241(10) 0.0201(10) -0.0036(8) 0.0053(8) 0.0030(8)
C20 0.0299(11) 0.0186(10) 0.0255(10) 0.0001(8) -0.0032(9) -0.0065(8)
C21 0.0224(10) 0.0273(11) 0.0288(11) 0.0096(9) -0.0053(8) -0.0025(9)
N22 0.0207(9) 0.0241(9) 0.0259(9) 0.0065(7) 0.0035(7) 0.0021(7)
C23 0.0255(12) 0.0382(13) 0.0539(15) 0.0070(11) 0.0115(11) 0.0086(10)
C24 0.0276(13) 0.0550(18) 0.100(3) 0.0158(17) 0.0223(15) 0.0090(12)
C25 0.0213(13) 0.0624(19) 0.106(3) 0.0217(18) 0.0141(15) -0.0032(13)
C26 0.0276(13) 0.0407(14) 0.0645(17) 0.0150(13) -0.0022(12) -0.0087(11)

loop_
_atom_type_symbol
_atom_type_description
_atom_type_scat_dispersion_real
_atom_type_scat_dispersion_imag
_atom_type_scat_source
C C 0.0033 0.0016 'International Tables Vol C Tables 4.2.6.8 and 6.1.1.4'
H H 0.0000 0.0000 'International Tables Vol C Tables 4.2.6.8 and 6.1.1.4'
N N 0.0061 0.0033 'International Tables Vol C Tables 4.2.6.8 and 6.1.1.4'
Ni Ni 0.3393 1.1124 'International Tables Vol C Tables 4.2.6.8 and 6.1.1.4'
O O 0.0106 0.0060 'International Tables Vol C Tables 4.2.6.8 and 6.1.1.4'
P P 0.1023 0.0942 'International Tables Vol C Tables 4.2.6.8 and 6.1.1.4'
S S 0.1246 0.1234 'International Tables Vol C Tables 4.2.6.8 and 6.1.1.4'

loop_
_geom_angle_atom_site_label_1
_geom_angle_atom_site_label_2
_geom_angle_atom_site_label_3
_geom_angle
_geom_angle_site_symmetry_1
_geom_angle_site_symmetry_3
N1T Ni1 O31 99.40(6) . .
N1T Ni1 O32 91.66(6) . 3_566
O31 Ni1 O32 91.16(5) . 3_566
N1T Ni1 N12 95.31(6) . .
O31 Ni1 N12 165.14(6) . .
O32 Ni1 N12 86.32(5) 3_566 .
N1T Ni1 N22 91.94(7) . .
O31 Ni1 N22 86.09(6) . .
O32 Ni1 N22 175.79(6) 3_566 .
N12 Ni1 N22 95.53(6) . .
N1T Ni1 N1 170.10(6) . .
O31 Ni1 N1 87.17(5) . .
O32 Ni1 N1 95.63(6) 3_566 .
N12 Ni1 N1 78.52(6) . .
N22 Ni1 N1 81.07(6) . .
C2U N1T Ni1 161.2(12) . .
C2T N1T Ni1 160.2(3) . .
N1T C2T S3T 178.0(6) . .
N1T C2U S3U 175.6(17) . .
C10 N1 C20 110.12(15) . .
C10 N1 C2 112.46(14) . .
C20 N1 C2 112.34(15) . .
C10 N1 Ni1 104.09(11) . .
C20 N1 Ni1 107.35(11) . .
C2 N1 Ni1 110.04(11) . .
N1 C2 P3 113.08(12) . .
N1 C2 H21 109.0 . .
P3 C2 H21 109.0 . .
N1 C2 H22 109.0 . .
P3 C2 H22 109.0 . .
H21 C2 H22 107.8 . .
O32 P3 O31 117.64(8) . .
O32 P3 C4 106.97(9) . .
O31 P3 C4 109.19(9) . .
O32 P3 C2 107.68(8) . .
O31 P3 C2 106.57(8) . .
C4 P3 C2 108.51(10) . .
P3 O31 Ni1 117.42(7) . .
P3 O32 Ni1 133.90(7) . 3_566
P3 C4 H41 109.5 . .
P3 C4 H42 109.5 . .
H41 C4 H42 109.5 . .
P3 C4 H43 109.5 . .
H41 C4 H43 109.5 . .
H42 C4 H43 109.5 . .
N1 C10 C11 109.05(15) . .
N1 C10 H101 109.9 . .
C11 C10 H101 109.9 . .
N1 C10 H102 109.9 . .
C11 C10 H102 109.9 . .
H101 C10 H102 108.3 . .
N12 C11 C16 121.82(17) . .
N12 C11 C10 115.91(16) . .
C16 C11 C10 122.25(17) . .
C13 N12 C11 118.78(16) . .
C13 N12 Ni1 127.68(12) . .
C11 N12 Ni1 113.41(12) . .
N12 C13 C14 122.57(18) . .
N12 C13 H131 118.7 . .
C14 C13 H131 118.7 . .
C13 C14 C15 118.53(18) . .
C13 C14 H141 120.7 . .
C15 C14 H141 120.7 . .
C16 C15 C14 119.60(18) . .
C16 C15 H151 120.2 . .
C14 C15 H151 120.2 . .
C15 C16 C11 118.69(18) . .
C15 C16 H161 120.7 . .
C11 C16 H161 120.7 . .
N1 C20 C21 113.23(16) . .
N1 C20 H201 108.9 . .
C21 C20 H201 108.9 . .
N1 C20 H202 108.9 . .
C21 C20 H202 108.9 . .
H201 C20 H202 107.7 . .
N22 C21 C26 121.7(2) . .
N22 C21 C20 116.15(18) . .
C26 C21 C20 122.1(2) . .
C21 N22 C23 118.63(19) . .
C21 N22 Ni1 114.51(13) . .
C23 N22 Ni1 125.68(16) . .
N22 C23 C24 122.3(2) . .
N22 C23 H231 118.8 . .
C24 C23 H231 118.8 . .
C23 C24 C25 119.2(3) . .
C23 C24 H241 120.4 . .
C25 C24 H241 120.4 . .
C26 C25 C24 119.0(2) . .
C26 C25 H251 120.5 . .
C24 C25 H251 120.5 . .
C25 C26 C21 119.1(2) . .
C25 C26 H261 120.4 . .
C21 C26 H261 120.4 . .

loop_
_geom_bond_atom_site_label_1
_geom_bond_atom_site_label_2
_geom_bond_distance
_geom_bond_site_symmetry_2
Ni1 N1T 2.0252(16) .
Ni1 O31 2.0699(13) .
Ni1 O32 2.0748(13) 3_566
Ni1 N12 2.0793(15) .
Ni1 N22 2.0996(17) .
Ni1 N1 2.1419(15) .
N1T C2U 1.15(2) .
N1T C2T 1.155(7) .
C2T S3T 1.631(7) .
C2U S3U 1.65(2) .
N1 C10 1.482(2) .
N1 C20 1.487(2) .
N1 C2 1.489(2) .
C2 P3 1.8383(19) .
C2 H21 0.9900 .
C2 H22 0.9900 .
P3 O32 1.5065(13) .
P3 O31 1.5142(13) .
P3 C4 1.799(2) .
O32 Ni1 2.0748(13) 3_566
C4 H41 0.9800 .
C4 H42 0.9800 .
C4 H43 0.9800 .
C10 C11 1.509(3) .
C10 H101 0.9900 .
C10 H102 0.9900 .
C11 N12 1.347(2) .
C11 C16 1.388(3) .
N12 C13 1.344(2) .
C13 C14 1.375(3) .
C13 H131 0.9500 .
C14 C15 1.386(3) .
C14 H141 0.9500 .
C15 C16 1.382(3) .
C15 H151 0.9500 .
C16 H161 0.9500 .
C20 C21 1.496(3) .
C20 H201 0.9900 .
C20 H202 0.9900 .
C21 N22 1.339(3) .
C21 C26 1.391(3) .
N22 C23 1.343(3) .
C23 C24 1.374(3) .
C23 H231 0.9500 .
C24 C25 1.377(4) .
C24 H241 0.9500 .
C25 C26 1.375(4) .
C25 H251 0.9500 .
C26 H261 0.9500 .

loop_
_platon_squeeze_void_nr
_platon_squeeze_void_average_x
_platon_squeeze_void_average_y
_platon_squeeze_void_average_z
_platon_squeeze_void_volume
_platon_squeeze_void_count_electrons
_platon_squeeze_void_content
1 0.500 0.000 0.500 150 34 'C3 H8 O'
2 0.500 0.500 1.000 150 34 'C3 H8 O'
